data_4021131
loop_
_publ_author_name
'Monika Mazik'
'Wolfgang Radunz'
'Roland Boese'

_publ_section_title
;
 Molecular Recognition of Carbohydrates with Acyclic Pyridine-Based Receptors
;
_journal_name_full 'Journal of Organic Chemistry'
_journal_page_first 7448
_journal_page_last 7462
_journal_paper_doi 10.1021/jo048979k
_journal_volume 69
_journal_year 2004
_chemical_formula_sum 'C38 H54 N6 O'
_chemical_formula_weight 610.87
_space_group_IT_number 2
_symmetry_cell_setting triclinic
_symmetry_space_group_name_Hall '-P 1'
_symmetry_space_group_name_H-M 'P -1'
_cell_angle_alpha 66.06(3)
_cell_angle_beta 86.84(2)
_cell_angle_gamma 88.45(2)
_cell_formula_units_Z 2
_cell_length_a 8.588(7)
_cell_length_b 14.619(11)
_cell_length_c 15.233(13)
_cell_measurement_temperature 203(2)
_cell_volume 1745(2)
_diffrn_ambient_temperature 203(2)
_exptl_crystal_density_diffrn 1.162
_cod_database_code 4021131

loop_
_symmetry_equiv_pos_as_xyz
'x, y, z'
'-x, -y, -z'

loop_
_atom_site_label
_atom_site_type_symbol
_atom_site_fract_x
_atom_site_fract_y
_atom_site_fract_z
_atom_site_U_iso_or_equiv
_atom_site_adp_type
_atom_site_occupancy
_atom_site_symmetry_multiplicity
_atom_site_calc_flag
_atom_site_refinement_flags
_atom_site_disorder_assembly
_atom_site_disorder_group
N1 N 0.4715(5) 0.2687(3) 0.2928(3) 0.0374(11) Uani 1 1 d . . .
H1 H 0.4236 0.2819 0.3405 0.045 Uiso 1 1 d R . .
N2 N 0.5482(5) 0.1548(3) 0.2279(3) 0.0334(10) Uani 1 1 d . . .
N3 N 0.7807(5) 0.7164(3) 0.2231(3) 0.0361(11) Uani 1 1 d . . .
H3 H 0.7871 0.7158 0.1642 0.043 Uiso 1 1 d R . .
N4 N 0.8332(5) 0.8017(3) 0.3200(3) 0.0330(10) Uani 1 1 d . . .
N5 N 0.1845(5) 0.7075(3) 0.0541(3) 0.0340(10) Uani 1 1 d . . .
H5 H 0.2786 0.7352 0.0312 0.041 Uiso 1 1 d R . .
N6 N -0.0817(5) 0.7212(3) 0.0262(3) 0.0309(10) Uani 1 1 d . . .
C1 C 0.5047(6) 0.4525(3) 0.2145(3) 0.0292(12) Uani 1 1 d . . .
C2 C 0.6140(6) 0.4999(4) 0.2492(3) 0.0305(12) Uani 1 1 d . . .
C3 C 0.5722(5) 0.5907(4) 0.2562(3) 0.0277(11) Uani 1 1 d . . .
C4 C 0.4261(6) 0.6353(3) 0.2277(3) 0.0293(12) Uani 1 1 d . . .
C5 C 0.3198(5) 0.5889(4) 0.1916(3) 0.0279(11) Uani 1 1 d . . .
C6 C 0.3587(5) 0.4969(3) 0.1857(3) 0.0285(11) Uani 1 1 d . . .
C7 C 0.5421(6) 0.3519(4) 0.2106(4) 0.0348(12) Uani 1 1 d . . .
H7A H 0.5051 0.3514 0.1524 0.042 Uiso 1 1 d R . .
H7B H 0.6530 0.3420 0.2101 0.042 Uiso 1 1 d R . .
C8 C 0.4735(5) 0.1716(4) 0.2996(3) 0.0297(12) Uani 1 1 d . . .
C9 C 0.5481(6) 0.0594(4) 0.2332(4) 0.0371(13) Uani 1 1 d . . .
C10 C 0.4758(6) -0.0175(4) 0.3087(4) 0.0426(14) Uani 1 1 d . . .
H10 H 0.4812 -0.0842 0.3111 0.051 Uiso 1 1 d R . .
C11 C 0.3965(6) -0.0008(4) 0.3837(4) 0.0379(13) Uani 1 1 d . . .
C12 C 0.3962(6) 0.0964(4) 0.3774(4) 0.0372(13) Uani 1 1 d . . .
H12 H 0.3425 0.1119 0.4267 0.045 Uiso 1 1 d R . .
C13 C 0.6322(7) 0.0418(4) 0.1515(4) 0.0504(15) Uani 1 1 d . . .
H13A H 0.5958 0.0888 0.0903 0.076 Uiso 1 1 d R . .
H13B H 0.6119 -0.0260 0.1591 0.076 Uiso 1 1 d R . .
H13C H 0.7434 0.0503 0.1535 0.076 Uiso 1 1 d R . .
C14 C 0.3161(8) -0.0862(4) 0.4660(4) 0.0565(17) Uani 1 1 d . . .
H14A H 0.2889 -0.0652 0.5177 0.085 Uiso 1 1 d R . .
H14B H 0.3848 -0.1440 0.4891 0.085 Uiso 1 1 d R . .
H14C H 0.2220 -0.1037 0.4439 0.085 Uiso 1 1 d R . .
C15 C 0.6826(6) 0.6418(4) 0.2974(3) 0.0333(12) Uani 1 1 d . . .
H15A H 0.6229 0.6731 0.3329 0.040 Uiso 1 1 d R . .
H15B H 0.7486 0.5918 0.3410 0.040 Uiso 1 1 d R . .
C16 C 0.8610(5) 0.7897(4) 0.2374(3) 0.0293(12) Uani 1 1 d . . .
C17 C 0.9667(6) 0.8494(4) 0.1643(4) 0.0334(12) Uani 1 1 d . . .
H17 H 0.9811 0.8387 0.1062 0.040 Uiso 1 1 d R . .
C18 C 1.0492(6) 0.9234(4) 0.1753(4) 0.0331(12) Uani 1 1 d . . .
C19 C 1.0218(6) 0.9360(4) 0.2610(4) 0.0388(13) Uani 1 1 d . . .
H19 H 1.0777 0.9859 0.2722 0.047 Uiso 1 1 d R . .
C20 C 0.9141(6) 0.8761(4) 0.3300(4) 0.0373(13) Uani 1 1 d . . .
C21 C 0.8753(7) 0.8908(5) 0.4208(4) 0.0510(16) Uani 1 1 d . . .
H21A H 0.7648 0.9056 0.4236 0.077 Uiso 1 1 d R . .
H21B H 0.9350 0.9467 0.4197 0.077 Uiso 1 1 d R . .
H21C H 0.9000 0.8311 0.4767 0.077 Uiso 1 1 d R . .
C22 C 1.1663(7) 0.9864(4) 0.0999(4) 0.0483(15) Uani 1 1 d . . .
H22A H 1.1959 0.9540 0.0570 0.072 Uiso 1 1 d R . .
H22B H 1.2578 0.9945 0.1306 0.072 Uiso 1 1 d R . .
H22C H 1.1212 1.0516 0.0633 0.072 Uiso 1 1 d R . .
C23 C 0.1654(6) 0.6399(4) 0.1563(3) 0.0340(12) Uani 1 1 d . . .
H23A H 0.0882 0.5904 0.1647 0.041 Uiso 1 1 d R . .
H23B H 0.1312 0.6774 0.1931 0.041 Uiso 1 1 d R . .
C24 C 0.0651(5) 0.7286(3) -0.0089(3) 0.0285(11) Uani 1 1 d . . .
C25 C 0.1052(6) 0.7586(4) -0.1082(4) 0.0340(12) Uani 1 1 d . . .
H25 H 0.2124 0.7595 -0.1301 0.041 Uiso 1 1 d R . .
C26 C -0.0112(6) 0.7849(4) -0.1728(3) 0.0324(12) Uani 1 1 d . . .
C27 C -0.1663(6) 0.7802(4) -0.1353(4) 0.0330(12) Uani 1 1 d . . .
H27 H -0.2510 0.7985 -0.1779 0.040 Uiso 1 1 d R . .
C28 C -0.1968(6) 0.7473(4) -0.0371(4) 0.0320(12) Uani 1 1 d . . .
C29 C -0.3624(6) 0.7401(4) 0.0036(4) 0.0404(14) Uani 1 1 d . . .
H29A H -0.3849 0.6716 0.0476 0.061 Uiso 1 1 d R . .
H29B H -0.4331 0.7610 -0.0486 0.061 Uiso 1 1 d R . .
H29C H -0.3759 0.7834 0.0378 0.061 Uiso 1 1 d R . .
C30 C 0.0253(7) 0.8129(4) -0.2781(4) 0.0462(14) Uani 1 1 d . . .
H30A H 0.1375 0.8173 -0.2903 0.069 Uiso 1 1 d R . .
H30B H -0.0223 0.8767 -0.3164 0.069 Uiso 1 1 d R . .
H30C H -0.0149 0.7614 -0.2954 0.069 Uiso 1 1 d R . .
C31 C 0.7715(6) 0.4528(4) 0.2816(4) 0.0402(13) Uani 1 1 d . . .
H31A H 0.8437 0.5039 0.2767 0.048 Uiso 1 1 d R . .
H31B H 0.8104 0.4215 0.2401 0.048 Uiso 1 1 d R . .
C32 C 0.7619(7) 0.3722(4) 0.3857(4) 0.0563(17) Uani 1 1 d . . .
H32A H 0.7162 0.4031 0.4267 0.085 Uiso 1 1 d R . .
H32B H 0.8647 0.3464 0.4070 0.085 Uiso 1 1 d R . .
H32C H 0.6960 0.3178 0.3893 0.085 Uiso 1 1 d R . .
C33 C 0.3826(6) 0.7341(4) 0.2351(4) 0.0343(12) Uani 1 1 d . . .
H33A H 0.3163 0.7718 0.1838 0.041 Uiso 1 1 d R . .
H33B H 0.4761 0.7719 0.2268 0.041 Uiso 1 1 d R . .
C34 C 0.2979(7) 0.7193(5) 0.3300(4) 0.0478(15) Uani 1 1 d . . .
H34A H 0.2047 0.6798 0.3392 0.072 Uiso 1 1 d R . .
H34B H 0.2693 0.7839 0.3301 0.072 Uiso 1 1 d R . .
H34C H 0.3671 0.6847 0.3816 0.072 Uiso 1 1 d R . .
C35 C 0.2427(7) 0.4452(4) 0.1483(4) 0.0439(14) Uani 1 1 d . . .
H35A H 0.1395 0.4568 0.1693 0.053 Uiso 1 1 d R . .
H35B H 0.2616 0.3743 0.1756 0.053 Uiso 1 1 d R . .
C36 C 0.2510(9) 0.4827(5) 0.0388(5) 0.0644(19) Uani 1 1 d . . .
H36A H 0.2206 0.5527 0.0111 0.097 Uiso 1 1 d R . .
H36B H 0.1816 0.4444 0.0185 0.097 Uiso 1 1 d R . .
H36C H 0.3572 0.4757 0.0171 0.097 Uiso 1 1 d R . .
O1 O 0.6390(5) 0.6966(3) 0.5075(3) 0.0633(12) Uani 1 1 d . . .
H1A H 0.6873 0.7258 0.4551 0.095 Uiso 1 1 d R . .
C41 C 0.8465(9) 0.5742(7) 0.5617(6) 0.102(3) Uani 1 1 d . . .
H41A H 0.8867 0.6308 0.5710 0.153 Uiso 1 1 d R . .
H41B H 0.8631 0.5133 0.6184 0.153 Uiso 1 1 d R . .
H41C H 0.9005 0.5690 0.5062 0.153 Uiso 1 1 d R . .
C42 C 0.6767(8) 0.5930(5) 0.5462(4) 0.0571(17) Uani 1 1 d . . .
H42A H 0.6180 0.5590 0.6058 0.069 Uiso 1 1 d R . .
H42B H 0.6489 0.5653 0.5019 0.069 Uiso 1 1 d R . .

loop_
_atom_site_aniso_label
_atom_site_aniso_U_11
_atom_site_aniso_U_22
_atom_site_aniso_U_33
_atom_site_aniso_U_23
_atom_site_aniso_U_13
_atom_site_aniso_U_12
N1 0.050(3) 0.026(2) 0.036(3) -0.014(2) 0.006(2) 0.000(2)
N2 0.028(2) 0.035(3) 0.041(3) -0.018(2) -0.002(2) 0.0001(19)
N3 0.041(3) 0.039(3) 0.033(2) -0.019(2) 0.003(2) -0.013(2)
N4 0.035(2) 0.032(2) 0.034(2) -0.015(2) -0.0021(19) -0.0041(19)
N5 0.029(2) 0.033(2) 0.035(2) -0.008(2) -0.003(2) -0.0056(19)
N6 0.027(2) 0.029(2) 0.038(2) -0.016(2) -0.002(2) 0.0011(18)
C1 0.031(3) 0.025(3) 0.027(3) -0.006(2) 0.008(2) -0.005(2)
C2 0.033(3) 0.026(3) 0.023(3) -0.001(2) 0.005(2) -0.002(2)
C3 0.026(3) 0.032(3) 0.024(3) -0.010(2) 0.005(2) -0.003(2)
C4 0.035(3) 0.027(3) 0.023(3) -0.009(2) 0.002(2) 0.000(2)
C5 0.030(3) 0.028(3) 0.021(3) -0.007(2) -0.001(2) 0.000(2)
C6 0.031(3) 0.024(3) 0.025(3) -0.004(2) 0.000(2) -0.003(2)
C7 0.034(3) 0.032(3) 0.035(3) -0.011(2) 0.001(2) 0.002(2)
C8 0.026(3) 0.030(3) 0.034(3) -0.013(2) -0.005(2) -0.001(2)
C9 0.029(3) 0.036(3) 0.048(3) -0.019(3) -0.006(3) 0.003(2)
C10 0.046(3) 0.032(3) 0.053(4) -0.020(3) -0.005(3) -0.004(3)
C11 0.040(3) 0.032(3) 0.033(3) -0.004(2) -0.011(2) -0.007(2)
C12 0.040(3) 0.035(3) 0.038(3) -0.014(3) -0.003(2) -0.001(2)
C13 0.050(4) 0.044(4) 0.064(4) -0.030(3) 0.001(3) 0.003(3)
C14 0.071(4) 0.045(4) 0.043(4) -0.005(3) -0.002(3) -0.018(3)
C15 0.034(3) 0.034(3) 0.032(3) -0.013(2) -0.004(2) -0.001(2)
C16 0.028(3) 0.028(3) 0.032(3) -0.011(2) -0.003(2) 0.002(2)
C17 0.039(3) 0.033(3) 0.032(3) -0.017(2) 0.000(2) 0.000(2)
C18 0.040(3) 0.028(3) 0.033(3) -0.013(2) -0.002(2) 0.001(2)
C19 0.042(3) 0.028(3) 0.048(3) -0.016(3) -0.002(3) -0.008(2)
C20 0.040(3) 0.036(3) 0.041(3) -0.020(3) -0.005(3) -0.003(3)
C21 0.062(4) 0.054(4) 0.047(4) -0.031(3) 0.007(3) -0.018(3)
C22 0.061(4) 0.035(3) 0.049(4) -0.018(3) 0.010(3) -0.013(3)
C23 0.037(3) 0.031(3) 0.030(3) -0.008(2) 0.004(2) -0.007(2)
C24 0.028(3) 0.026(3) 0.031(3) -0.012(2) -0.005(2) 0.002(2)
C25 0.028(3) 0.036(3) 0.034(3) -0.011(2) 0.001(2) -0.003(2)
C26 0.039(3) 0.028(3) 0.032(3) -0.014(2) 0.003(2) 0.001(2)
C27 0.041(3) 0.031(3) 0.032(3) -0.016(2) -0.010(2) 0.005(2)
C28 0.034(3) 0.026(3) 0.038(3) -0.014(2) -0.011(2) 0.003(2)
C29 0.034(3) 0.052(4) 0.035(3) -0.018(3) -0.003(2) 0.003(3)
C30 0.056(4) 0.048(4) 0.032(3) -0.013(3) -0.001(3) 0.002(3)
C31 0.031(3) 0.036(3) 0.053(4) -0.018(3) -0.001(3) 0.001(2)
C32 0.048(4) 0.046(4) 0.060(4) -0.004(3) -0.020(3) 0.004(3)
C33 0.036(3) 0.029(3) 0.037(3) -0.012(2) -0.003(2) 0.003(2)
C34 0.045(3) 0.056(4) 0.052(4) -0.032(3) -0.004(3) 0.008(3)
C35 0.045(3) 0.043(3) 0.054(4) -0.028(3) -0.013(3) -0.001(3)
C36 0.094(5) 0.047(4) 0.065(4) -0.031(3) -0.037(4) 0.009(4)
O1 0.076(3) 0.054(3) 0.058(3) -0.022(2) 0.019(2) -0.012(2)
C41 0.060(5) 0.097(6) 0.100(7) 0.010(5) 0.000(5) -0.002(4)
C42 0.067(4) 0.061(4) 0.044(4) -0.021(3) 0.010(3) -0.015(3)

loop_
_geom_bond_atom_site_label_1
_geom_bond_atom_site_label_2
_geom_bond_distance
_geom_bond_site_symmetry_2
_geom_bond_publ_flag
N1 C8 1.379(6) . ?
N1 C7 1.462(6) . ?
N2 C8 1.340(6) . ?
N2 C9 1.364(6) . ?
N3 C16 1.385(6) . ?
N3 C15 1.457(6) . ?
N4 C16 1.348(6) . ?
N4 C20 1.370(6) . ?
N5 C24 1.385(6) . ?
N5 C23 1.470(6) . ?
N6 C24 1.332(6) . ?
N6 C28 1.356(6) . ?
C1 C6 1.404(7) . ?
C1 C2 1.423(7) . ?
C1 C7 1.521(7) . ?
C2 C3 1.410(7) . ?
C2 C31 1.515(7) . ?
C3 C4 1.405(7) . ?
C3 C15 1.528(7) . ?
C4 C5 1.410(7) . ?
C4 C33 1.528(7) . ?
C5 C6 1.413(7) . ?
C5 C23 1.517(7) . ?
C6 C35 1.530(7) . ?
C8 C12 1.396(7) . ?
C9 C10 1.371(7) . ?
C9 C13 1.512(8) . ?
C10 C11 1.401(8) . ?
C11 C12 1.385(7) . ?
C11 C14 1.513(7) . ?
C16 C17 1.403(7) . ?
C17 C18 1.378(7) . ?
C18 C19 1.398(7) . ?
C18 C22 1.498(7) . ?
C19 C20 1.385(7) . ?
C20 C21 1.502(7) . ?
C24 C25 1.419(7) . ?
C25 C26 1.377(7) . ?
C26 C27 1.412(7) . ?
C26 C30 1.504(7) . ?
C27 C28 1.385(7) . ?
C28 C29 1.508(7) . ?
C31 C32 1.544(8) . ?
C33 C34 1.517(7) . ?
C35 C36 1.529(8) . ?
O1 C42 1.420(7) . ?
C41 C42 1.491(10) . ?

loop_
_cod_related_entry_id
_cod_related_entry_database
_cod_related_entry_code
1 ChemSpider 21155165
